data_2223611
loop_
_publ_author_name
'Wang, Jing-Lin'

_publ_section_title
;
 <i>N</i>,<i>N</i>'-Di-8-quinolyl-2,2'-(<i>o</i>-phenylenedioxy)diacetamide
;
_journal_coeditor_code BQ2164
_journal_issue 11
_journal_name_full 'Acta Crystallographica Section E'
_journal_page_first o2844
_journal_paper_doi 10.1107/S1600536809041312
_journal_volume 65
_journal_year 2009
_chemical_formula_iupac 'C28 H22 N4 O4'
_chemical_formula_moiety 'C28 H22 N4 O4'
_chemical_formula_sum 'C28 H22 N4 O4'
_chemical_formula_weight 478.50
_chemical_name_systematic
;
<i>N</i>,<i>N</i>'-Di-8-quinolyl-2,2'-(<i>o</i>-phenylenedioxy)diacetamide
;
_space_group_IT_number 43
_symmetry_cell_setting orthorhombic
_symmetry_space_group_name_Hall 'F 2 -2d'
_symmetry_space_group_name_H-M 'F d d 2'
_atom_sites_solution_hydrogens geom
_atom_sites_solution_primary direct
_atom_sites_solution_secondary difmap
_audit_creation_method SHELXL-97
_cell_angle_alpha 90.00
_cell_angle_beta 90.00
_cell_angle_gamma 90.00
_cell_formula_units_Z 8
_cell_length_a 32.648(14)
_cell_length_b 11.459(4)
_cell_length_c 12.516(5)
_cell_measurement_reflns_used 925
_cell_measurement_temperature 294(2)
_cell_measurement_theta_max 20.68
_cell_measurement_theta_min 2.49
_cell_volume 4682(3)
_computing_cell_refinement 'SMART (Bruker 2001)'
_computing_data_collection 'SMART (Bruker 2001)'
_computing_data_reduction 'SAINT (Bruker 2001)'
_computing_molecular_graphics 'SHELXTL (Sheldrick, 2001)'
_computing_publication_material 'SHELXTL (Sheldrick, 2001)'
_computing_structure_refinement 'SHELXTL (Sheldrick, 2001)'
_computing_structure_solution 'SHELXTL (Sheldrick, 2001)'
_diffrn_ambient_temperature 294(2)
_diffrn_measured_fraction_theta_full 0.997
_diffrn_measured_fraction_theta_max 0.997
_diffrn_measurement_device_type 'Bruker SMART CCD area-detector'
_diffrn_measurement_method 'phi and omega scans'
_diffrn_radiation_monochromator graphite
_diffrn_radiation_source 'fine-focus sealed tube'
_diffrn_radiation_type MoK\a
_diffrn_radiation_wavelength 0.71073
_diffrn_reflns_av_R_equivalents 0.0602
_diffrn_reflns_av_sigmaI/netI 0.0492
_diffrn_reflns_limit_h_max 34
_diffrn_reflns_limit_h_min -38
_diffrn_reflns_limit_k_max 13
_diffrn_reflns_limit_k_min -12
_diffrn_reflns_limit_l_max 11
_diffrn_reflns_limit_l_min -14
_diffrn_reflns_number 4687
_diffrn_reflns_theta_full 25.02
_diffrn_reflns_theta_max 25.02
_diffrn_reflns_theta_min 2.49
_exptl_absorpt_coefficient_mu 0.093
_exptl_absorpt_correction_T_max 0.9889
_exptl_absorpt_correction_T_min 0.9816
_exptl_absorpt_correction_type multi-scan
_exptl_absorpt_process_details '(SADABS; Sheldrick,1996)'
_exptl_crystal_colour yellow
_exptl_crystal_density_diffrn 1.358
_exptl_crystal_density_method 'not measured'
_exptl_crystal_description prism
_exptl_crystal_F_000 2000
_exptl_crystal_size_max 0.20
_exptl_crystal_size_mid 0.14
_exptl_crystal_size_min 0.12
_refine_diff_density_max 0.148
_refine_diff_density_min -0.162
_refine_ls_extinction_method none
_refine_ls_goodness_of_fit_ref 1.001
_refine_ls_hydrogen_treatment mixed
_refine_ls_matrix_type full
_refine_ls_number_parameters 167
_refine_ls_number_reflns 1080
_refine_ls_number_restraints 1
_refine_ls_restrained_S_all 1.000
_refine_ls_R_factor_all 0.0729
_refine_ls_R_factor_gt 0.0366
_refine_ls_shift/su_max 0.000
_refine_ls_shift/su_mean 0.000
_refine_ls_structure_factor_coef Fsqd
_refine_ls_weighting_details 'calc w=1/[\s^2^(Fo^2^)+(0.0372P)^2^+0.0000P] where P=(Fo^2^+2Fc^2^)/3'
_refine_ls_weighting_scheme calc
_refine_ls_wR_factor_gt 0.0722
_refine_ls_wR_factor_ref 0.0834
_reflns_number_gt 670
_reflns_number_total 1080
_reflns_threshold_expression >2sigma(I)
_cod_data_source_file bq2164.cif
_cod_data_source_block I
_cod_database_code 2223611
_cod_database_fobs_code 2223611

loop_
_symmetry_equiv_pos_as_xyz
'x, y, z'
'-x, -y, z'
'x+1/4, -y+1/4, z+1/4'
'-x+1/4, y+1/4, z+1/4'
'x, y+1/2, z+1/2'
'-x, -y+1/2, z+1/2'
'x+1/4, -y+3/4, z+3/4'
'-x+1/4, y+3/4, z+3/4'
'x+1/2, y, z+1/2'
'-x+1/2, -y, z+1/2'
'x+3/4, -y+1/4, z+3/4'
'-x+3/4, y+1/4, z+3/4'
'x+1/2, y+1/2, z'
'-x+1/2, -y+1/2, z'
'x+3/4, -y+3/4, z+1/4'
'-x+3/4, y+3/4, z+1/4'

loop_
_atom_site_type_symbol
_atom_site_label
_atom_site_fract_x
_atom_site_fract_y
_atom_site_fract_z
_atom_site_U_iso_or_equiv
_atom_site_adp_type
_atom_site_calc_flag
_atom_site_refinement_flags
_atom_site_occupancy
_atom_site_disorder_assembly
_atom_site_disorder_group
O O1 0.13016(8) 1.0567(3) 0.5394(3) 0.0891(10) Uani d . 1 . .
O O2 0.03851(7) 1.0165(2) 0.39873(19) 0.0631(8) Uani d . 1 . .
N N1 0.00878(10) 0.8564(3) 0.6781(2) 0.0567(8) Uani d . 1 . .
N N2 0.07030(10) 0.9673(3) 0.5830(3) 0.0588(9) Uani d . 1 . .
C C1 -0.02253(12) 0.8058(3) 0.7257(3) 0.0617(11) Uani d . 1 . .
H H1 -0.0457 0.7900 0.6851 0.074 Uiso calc R 1 . .
C C2 -0.02300(13) 0.7745(4) 0.8338(4) 0.0695(12) Uani d . 1 . .
H H2 -0.0460 0.7392 0.8634 0.083 Uiso calc R 1 . .
C C3 0.01028(14) 0.7961(4) 0.8944(4) 0.0712(12) Uani d . 1 . .
H H3 0.0104 0.7760 0.9664 0.085 Uiso calc R 1 . .
C C4 0.04461(13) 0.8488(3) 0.8485(3) 0.0588(10) Uani d . 1 . .
C C5 0.08058(15) 0.8758(4) 0.9066(4) 0.0772(12) Uani d . 1 . .
H H5 0.0827 0.8552 0.9783 0.093 Uiso calc R 1 . .
C C6 0.11176(16) 0.9313(4) 0.8577(4) 0.0818(15) Uani d . 1 . .
H H6 0.1352 0.9484 0.8968 0.098 Uiso calc R 1 . .
C C7 0.11003(13) 0.9644(4) 0.7497(4) 0.0717(12) Uani d . 1 . .
H H7 0.1319 1.0034 0.7182 0.086 Uiso calc R 1 . .
C C8 0.07540(11) 0.9384(3) 0.6908(3) 0.0562(10) Uani d . 1 . .
C C9 0.04230(11) 0.8797(3) 0.7402(3) 0.0513(10) Uani d . 1 . .
C C10 0.09592(12) 1.0223(3) 0.5173(3) 0.0599(11) Uani d . 1 . .
C C11 0.08113(11) 1.0392(3) 0.4046(4) 0.0635(11) Uani d . 1 . .
H H11A 0.0866 1.1186 0.3818 0.076 Uiso calc R 1 . .
H H11B 0.0957 0.9867 0.3571 0.076 Uiso calc R 1 . .
C C12 0.02089(10) 1.0103(3) 0.2991(3) 0.0583(10) Uani d . 1 . .
C C13 0.04141(13) 1.0219(3) 0.2046(3) 0.0728(12) Uani d . 1 . .
H H13 0.0694 1.0369 0.2043 0.087 Uiso calc R 1 . .
C C14 0.02013(13) 1.0111(4) 0.1088(4) 0.0905(17) Uani d . 1 . .
H H14 0.0340 1.0194 0.0443 0.109 Uiso calc R 1 . .
H H2A 0.0455(12) 0.947(3) 0.560(3) 0.077(14) Uiso d . 1 . .

loop_
_atom_site_aniso_label
_atom_site_aniso_U_11
_atom_site_aniso_U_22
_atom_site_aniso_U_33
_atom_site_aniso_U_12
_atom_site_aniso_U_13
_atom_site_aniso_U_23
O1 0.0467(16) 0.098(2) 0.122(2) -0.0231(15) -0.007(2) 0.003(2)
O2 0.0432(15) 0.086(2) 0.0598(18) -0.0090(13) 0.0050(14) -0.0031(14)
N1 0.0398(18) 0.055(2) 0.075(2) 0.0006(16) -0.0048(18) -0.0033(16)
N2 0.036(2) 0.065(2) 0.075(3) -0.0069(18) -0.0018(19) -0.0029(17)
C1 0.046(3) 0.055(2) 0.084(3) 0.002(2) -0.004(2) -0.001(2)
C2 0.068(3) 0.061(3) 0.080(3) 0.002(2) 0.012(2) -0.003(2)
C3 0.087(3) 0.062(3) 0.064(3) 0.011(3) 0.002(3) -0.005(2)
C4 0.060(3) 0.049(2) 0.067(3) 0.009(2) -0.010(2) -0.0103(19)
C5 0.090(3) 0.068(3) 0.073(3) 0.010(3) -0.020(3) -0.006(2)
C6 0.076(4) 0.068(3) 0.102(4) 0.014(3) -0.045(3) -0.017(3)
C7 0.053(3) 0.066(3) 0.097(3) 0.000(2) -0.018(2) -0.008(2)
C8 0.044(3) 0.056(2) 0.069(3) 0.004(2) -0.010(2) -0.0128(19)
C9 0.045(2) 0.040(2) 0.069(3) 0.0099(18) -0.004(2) -0.0094(19)
C10 0.040(2) 0.053(3) 0.087(3) 0.001(2) 0.005(2) -0.007(2)
C11 0.043(2) 0.060(2) 0.088(3) -0.0094(18) 0.011(2) 0.000(2)
C12 0.067(2) 0.052(2) 0.055(2) 0.005(2) 0.005(2) 0.0020(18)
C13 0.079(3) 0.067(3) 0.072(3) 0.003(2) 0.014(3) 0.009(2)
C14 0.124(4) 0.087(4) 0.061(3) 0.024(4) 0.013(3) 0.005(3)

loop_
_atom_type_symbol
_atom_type_description
_atom_type_scat_dispersion_real
_atom_type_scat_dispersion_imag
_atom_type_scat_source
C C 0.0033 0.0016 'International Tables Vol C Tables 4.2.6.8 and 6.1.1.4'
H H 0.0000 0.0000 'International Tables Vol C Tables 4.2.6.8 and 6.1.1.4'
N N 0.0061 0.0033 'International Tables Vol C Tables 4.2.6.8 and 6.1.1.4'
O O 0.0106 0.0060 'International Tables Vol C Tables 4.2.6.8 and 6.1.1.4'

loop_
_geom_angle_atom_site_label_1
_geom_angle_atom_site_label_2
_geom_angle_atom_site_label_3
_geom_angle_site_symmetry_1
_geom_angle_site_symmetry_3
_geom_angle
_geom_angle_publ_flag
C12 O2 C11 . . 117.8(3) ?
C1 N1 C9 . . 116.7(3) ?
C10 N2 C8 . . 129.3(4) ?
C10 N2 H2A . . 120(3) ?
C8 N2 H2A . . 111(3) ?
N1 C1 C2 . . 124.0(4) ?
N1 C1 H1 . . 118.0 ?
C2 C1 H1 . . 118.0 ?
C3 C2 C1 . . 119.2(4) ?
C3 C2 H2 . . 120.4 ?
C1 C2 H2 . . 120.4 ?
C2 C3 C4 . . 119.7(4) ?
C2 C3 H3 . . 120.2 ?
C4 C3 H3 . . 120.2 ?
C3 C4 C9 . . 117.6(4) ?
C3 C4 C5 . . 123.3(4) ?
C9 C4 C5 . . 119.1(4) ?
C6 C5 C4 . . 119.7(4) ?
C6 C5 H5 . . 120.1 ?
C4 C5 H5 . . 120.1 ?
C5 C6 C7 . . 122.3(4) ?
C5 C6 H6 . . 118.8 ?
C7 C6 H6 . . 118.8 ?
C8 C7 C6 . . 119.2(5) ?
C8 C7 H7 . . 120.4 ?
C6 C7 H7 . . 120.4 ?
C7 C8 N2 . . 124.1(4) ?
C7 C8 C9 . . 119.6(4) ?
N2 C8 C9 . . 116.3(3) ?
N1 C9 C4 . . 122.9(3) ?
N1 C9 C8 . . 117.1(3) ?
C4 C9 C8 . . 120.1(4) ?
O1 C10 N2 . . 126.1(4) ?
O1 C10 C11 . . 117.8(4) ?
N2 C10 C11 . . 116.0(3) ?
O2 C11 C10 . . 109.9(3) ?
O2 C11 H11A . . 109.7 ?
C10 C11 H11A . . 109.7 ?
O2 C11 H11B . . 109.7 ?
C10 C11 H11B . . 109.7 ?
H11A C11 H11B . . 108.2 ?
C13 C12 O2 . . 125.1(3) ?
C13 C12 C12 . 2_575 120.0(2) ?
O2 C12 C12 . 2_575 114.91(16) ?
C12 C13 C14 . . 119.5(4) ?
C12 C13 H13 . . 120.2 ?
C14 C13 H13 . . 120.2 ?
C14 C14 C13 2_575 . 120.5(2) ?
C14 C14 H14 2_575 . 119.8 ?
C13 C14 H14 . . 119.8 ?

loop_
_geom_bond_atom_site_label_1
_geom_bond_atom_site_label_2
_geom_bond_site_symmetry_2
_geom_bond_distance
_geom_bond_publ_flag
O1 C10 . 1.217(4) ?
O2 C12 . 1.375(4) ?
O2 C11 . 1.417(4) ?
N1 C1 . 1.317(4) ?
N1 C9 . 1.369(4) ?
N2 C10 . 1.332(5) ?
N2 C8 . 1.399(5) ?
N2 H2A . 0.89(4) ?
C1 C2 . 1.400(5) ?
C1 H1 . 0.9300 ?
C2 C3 . 1.348(5) ?
C2 H2 . 0.9300 ?
C3 C4 . 1.397(5) ?
C3 H3 . 0.9300 ?
C4 C9 . 1.403(4) ?
C4 C5 . 1.416(5) ?
C5 C6 . 1.348(6) ?
C5 H5 . 0.9300 ?
C6 C7 . 1.406(6) ?
C6 H6 . 0.9300 ?
C7 C8 . 1.382(5) ?
C7 H7 . 0.9300 ?
C8 C9 . 1.415(5) ?
C10 C11 . 1.504(5) ?
C11 H11A . 0.9700 ?
C11 H11B . 0.9700 ?
C12 C13 . 1.366(5) ?
C12 C12 2_575 1.384(7) ?
C13 C14 . 1.391(6) ?
C13 H13 . 0.9300 ?
C14 C14 2_575 1.339(9) ?
C14 H14 . 0.9300 ?

loop_
_geom_torsion_atom_site_label_1
_geom_torsion_atom_site_label_2
_geom_torsion_atom_site_label_3
_geom_torsion_atom_site_label_4
_geom_torsion_site_symmetry_1
_geom_torsion_site_symmetry_2
_geom_torsion_site_symmetry_3
_geom_torsion_site_symmetry_4
_geom_torsion
_geom_torsion_publ_flag
C9 N1 C1 C2 . . . . -0.6(6) ?
N1 C1 C2 C3 . . . . -0.2(7) ?
C1 C2 C3 C4 . . . . -0.3(6) ?
C2 C3 C4 C9 . . . . 1.5(6) ?
C2 C3 C4 C5 . . . . 179.2(4) ?
C3 C4 C5 C6 . . . . -177.1(4) ?
C9 C4 C5 C6 . . . . 0.6(6) ?
C4 C5 C6 C7 . . . . 0.1(7) ?
C5 C6 C7 C8 . . . . -0.6(7) ?
C6 C7 C8 N2 . . . . 179.8(4) ?
C6 C7 C8 C9 . . . . 0.4(6) ?
C10 N2 C8 C7 . . . . 0.3(6) ?
C10 N2 C8 C9 . . . . 179.7(3) ?
C1 N1 C9 C4 . . . . 2.0(5) ?
C1 N1 C9 C8 . . . . -177.4(3) ?
C3 C4 C9 N1 . . . . -2.5(5) ?
C5 C4 C9 N1 . . . . 179.7(3) ?
C3 C4 C9 C8 . . . . 176.9(4) ?
C5 C4 C9 C8 . . . . -0.8(5) ?
C7 C8 C9 N1 . . . . 179.8(3) ?
N2 C8 C9 N1 . . . . 0.4(4) ?
C7 C8 C9 C4 . . . . 0.3(5) ?
N2 C8 C9 C4 . . . . -179.1(3) ?
C8 N2 C10 O1 . . . . 1.7(6) ?
C8 N2 C10 C11 . . . . 179.5(3) ?
C12 O2 C11 C10 . . . . -170.3(3) ?
O1 C10 C11 O2 . . . . -168.2(3) ?
N2 C10 C11 O2 . . . . 13.8(4) ?
C11 O2 C12 C13 . . . . 1.5(5) ?
C11 O2 C12 C12 . . . 2_575 -179.1(4) ?
O2 C12 C13 C14 . . . . 178.5(3) ?
C12 C12 C13 C14 2_575 . . . -0.9(7) ?
C12 C13 C14 C14 . . . 2_575 -0.4(8) ?
